data_4104636
loop_
_publ_author_name
'Mako Yabe-Yoshida'
'Chizuko Kabuto'
'Kuninobu Kabuto'
'Eunsang Kwon'
'Hiroyuki Sakaba'

_publ_section_title
;
 \h3-Silapropargyl/Alkynylsilyl Molybdenum Complexes: Synthesis,
 Structure, and Reactivity toward Methanol
;
_journal_name_full 'Journal of the American Chemical Society'
_journal_page_first 9138
_journal_page_last 9139
_journal_paper_doi 10.1021/ja9005833
_journal_volume 131
_journal_year 2009
_chemical_absolute_configuration 'CHOOSE rm ad rmad syn or unk'
_chemical_formula_moiety 'C30 H34 Mo O2 Si '
_chemical_formula_sum 'C30 H34 Mo O2 Si'
_chemical_formula_weight 550.62
_space_group_IT_number 4
_symmetry_cell_setting monoclinic
_symmetry_Int_Tables_number 4
_symmetry_space_group_name_Hall 'P 2yb'
_symmetry_space_group_name_H-M 'P 1 21 1'
_cell_angle_alpha 90.0000
_cell_angle_beta 115.3265(5)
_cell_angle_gamma 90.0000
_cell_formula_units_Z 2
_cell_length_a 9.0724(5)
_cell_length_b 16.3900(8)
_cell_length_c 9.9887(5)
_cell_measurement_reflns_used 3421
_cell_measurement_temperature 173.1
_cell_measurement_theta_max 27.5
_cell_measurement_theta_min 3.4
_cell_volume 1342.53(12)
_computing_cell_refinement CrystalClear
_computing_data_collection CrystalClear
_computing_data_reduction CrystalStructure
_computing_publication_material 'CrystalStructure 3.7.0'
_computing_structure_refinement CRYSTALS
_diffrn_detector_area_resol_mean 7.31
_diffrn_measured_fraction_theta_full 0.997
_diffrn_measured_fraction_theta_max 0.997
_diffrn_measurement_device_type 'Rigaku Mercury'
_diffrn_measurement_method \w
_diffrn_radiation_type 'Mo K\a'
_diffrn_radiation_wavelength 0.71070
_diffrn_reflns_av_R_equivalents 0.062
_diffrn_reflns_limit_h_max 11
_diffrn_reflns_limit_h_min -11
_diffrn_reflns_limit_k_max 21
_diffrn_reflns_limit_k_min -21
_diffrn_reflns_limit_l_max 12
_diffrn_reflns_limit_l_min -12
_diffrn_reflns_number 17851
_diffrn_reflns_theta_full 27.48
_diffrn_reflns_theta_max 27.48
_exptl_absorpt_coefficient_mu 0.556
_exptl_absorpt_correction_T_max 0.920
_exptl_absorpt_correction_T_min 0.746
_exptl_absorpt_correction_type multi-scan
_exptl_absorpt_process_details 'Jacobson, R. (1998) Private communication'
_exptl_crystal_colour orange
_exptl_crystal_density_diffrn 1.362
_exptl_crystal_description prism
_exptl_crystal_F_000 572.00
_exptl_crystal_size_max 0.25
_exptl_crystal_size_mid 0.20
_exptl_crystal_size_min 0.15
_refine_diff_density_max 1.96
_refine_diff_density_min -1.27
_refine_ls_abs_structure_details 'Flack, H. D. (1983), Acta Cryst. A39, 876-881.  2902 Friedel Pairs'
_refine_ls_abs_structure_Flack -0.00(2)
_refine_ls_extinction_method none
_refine_ls_goodness_of_fit_ref 0.826
_refine_ls_hydrogen_treatment refall
_refine_ls_number_parameters 342
_refine_ls_number_reflns 5643
_refine_ls_R_factor_gt 0.0307
_refine_ls_shift/su_max 0.0053
_refine_ls_structure_factor_coef Fsqd
_refine_ls_weighting_details 'w = 1/[1.0000\s(Fo^2^)]/(4Fo^2^)'
_refine_ls_weighting_scheme calc
_refine_ls_wR_factor_ref 0.0747
_reflns_number_gt 5624
_reflns_number_total 6076
_reflns_threshold_expression F^2^>2.0\s(F^2^)
_cod_data_source_file ja9005833_si_002_1.cif
_cod_data_source_block complex3a
_cod_original_formula_sum 'C30 H34 Mo O2 Si '
_cod_database_code 4104636

loop_
_symmetry_equiv_pos_site_id
_symmetry_equiv_pos_as_xyz
1 +X,+Y,+Z
2 -X,1/2+Y,-Z

loop_
_atom_site_label
_atom_site_type_symbol
_atom_site_fract_x
_atom_site_fract_y
_atom_site_fract_z
_atom_site_U_iso_or_equiv
_atom_site_adp_type
_atom_site_occupancy
_atom_site_symmetry_multiplicity
_atom_site_calc_flag
_atom_site_refinement_flags
Mo(1) Mo 0.57678(2) 0.43815(3) 0.19345(2) 0.01680(4) Uani 1.00 1 d .
Si(1) Si 0.49835(10) 0.29093(6) 0.20032(9) 0.01901(19) Uani 1.00 1 d .
O(1) O 0.2814(3) 0.54747(18) 0.0038(3) 0.0469(7) Uani 1.00 1 d .
O(2) O 0.3518(2) 0.4269(2) 0.3549(2) 0.0377(7) Uani 1.00 1 d .
C(1) C 0.5441(3) 0.31901(19) 0.0473(3) 0.0212(7) Uani 1.00 1 d .
C(2) C 0.5221(3) 0.37821(19) -0.0382(3) 0.0207(7) Uani 1.00 1 d .
C(3) C 0.4629(3) 0.4027(2) -0.1979(3) 0.0250(7) Uani 1.00 1 d .
C(4) C 0.5246(4) 0.4856(2) -0.2193(4) 0.0343(9) Uani 1.00 1 d .
C(5) C 0.5170(4) 0.3364(2) -0.2752(3) 0.0370(10) Uani 1.00 1 d .
C(6) C 0.2750(3) 0.4042(2) -0.2670(3) 0.0354(8) Uani 1.00 1 d .
C(7) C 0.2808(3) 0.25899(19) 0.1326(3) 0.0217(7) Uani 1.00 1 d .
C(8) C 0.1597(3) 0.3019(2) 0.0176(3) 0.0282(8) Uani 1.00 1 d .
C(9) C -0.0018(4) 0.2755(2) -0.0442(4) 0.0336(9) Uani 1.00 1 d .
C(10) C -0.0450(4) 0.2067(2) 0.0122(4) 0.0355(9) Uani 1.00 1 d .
C(11) C 0.0722(4) 0.1646(2) 0.1275(4) 0.0332(9) Uani 1.00 1 d .
C(12) C 0.2335(4) 0.1900(2) 0.1862(3) 0.0275(8) Uani 1.00 1 d .
C(13) C 0.6360(3) 0.21651(18) 0.3362(3) 0.0226(7) Uani 1.00 1 d .
C(14) C 0.7446(3) 0.1689(2) 0.3040(4) 0.0308(8) Uani 1.00 1 d .
C(15) C 0.8472(4) 0.1132(2) 0.4067(5) 0.0436(10) Uani 1.00 1 d .
C(16) C 0.8408(4) 0.1041(2) 0.5401(5) 0.0502(11) Uani 1.00 1 d .
C(17) C 0.7348(5) 0.1498(2) 0.5748(4) 0.0474(11) Uani 1.00 1 d .
C(18) C 0.6328(4) 0.2057(2) 0.4731(3) 0.0337(9) Uani 1.00 1 d .
C(19) C 0.3888(3) 0.5039(2) 0.0688(3) 0.0266(8) Uani 1.00 1 d .
C(20) C 0.4337(3) 0.4279(2) 0.2916(3) 0.0245(8) Uani 1.00 1 d .
C(21) C 0.8663(3) 0.42045(17) 0.3230(3) 0.0221(7) Uani 1.00 1 d .
C(22) C 0.8036(3) 0.45343(18) 0.4209(3) 0.0223(7) Uani 1.00 1 d .
C(23) C 0.7365(3) 0.53208(19) 0.3648(3) 0.0240(7) Uani 1.00 1 d .
C(24) C 0.7591(3) 0.54825(19) 0.2343(3) 0.0244(7) Uani 1.00 1 d .
C(25) C 0.8397(3) 0.47881(19) 0.2097(3) 0.0221(7) Uani 1.00 1 d .
C(26) C 0.9621(3) 0.3439(2) 0.3420(4) 0.0316(8) Uani 1.00 1 d .
C(27) C 0.8218(4) 0.4174(2) 0.5651(3) 0.0341(9) Uani 1.00 1 d .
C(28) C 0.6745(4) 0.5930(2) 0.4406(4) 0.0394(10) Uani 1.00 1 d .
C(29) C 0.7246(4) 0.6268(2) 0.1529(4) 0.0375(10) Uani 1.00 1 d .
C(30) C 0.9074(3) 0.4709(2) 0.0973(3) 0.0312(8) Uani 1.00 1 d .
H(1) H 0.6442 0.4795 -0.1767 0.040 Uiso 1.00 1 c R
H(2) H 0.4921 0.5249 -0.1699 0.040 Uiso 1.00 1 c R
H(3) H 0.4813 0.4969 -0.3223 0.040 Uiso 1.00 1 c R
H(4) H 0.6325 0.3292 -0.2305 0.045 Uiso 1.00 1 c R
H(5) H 0.4814 0.3478 -0.3775 0.045 Uiso 1.00 1 c R
H(6) H 0.4699 0.2832 -0.2689 0.045 Uiso 1.00 1 c R
H(7) H 0.2303 0.4181 -0.3676 0.040 Uiso 1.00 1 c R
H(8) H 0.2390 0.4409 -0.2136 0.040 Uiso 1.00 1 c R
H(9) H 0.2321 0.3499 -0.2591 0.040 Uiso 1.00 1 c R
H(10) H 0.1890 0.3501 -0.0204 0.034 Uiso 1.00 1 c R
H(11) H -0.0834 0.3048 -0.1281 0.039 Uiso 1.00 1 c R
H(12) H -0.1567 0.1895 -0.0282 0.044 Uiso 1.00 1 c R
H(13) H 0.0403 0.1190 0.1681 0.043 Uiso 1.00 1 c R
H(14) H 0.3146 0.1593 0.2645 0.034 Uiso 1.00 1 c R
H(15) H 0.7501 0.1759 0.2104 0.038 Uiso 1.00 1 c R
H(16) H 0.9221 0.0812 0.3838 0.049 Uiso 1.00 1 c R
H(17) H 0.9098 0.0656 0.6118 0.052 Uiso 1.00 1 c R
H(18) H 0.7296 0.1434 0.6674 0.051 Uiso 1.00 1 c R
H(19) H 0.5587 0.2381 0.4967 0.039 Uiso 1.00 1 c R
H(20) H 1.0708 0.3570 0.3589 0.036 Uiso 1.00 1 c R
H(21) H 0.9130 0.3118 0.2551 0.036 Uiso 1.00 1 c R
H(22) H 0.9640 0.3140 0.4244 0.036 Uiso 1.00 1 c R
H(23) H 0.9269 0.4302 0.6414 0.040 Uiso 1.00 1 c R
H(24) H 0.8082 0.3604 0.5567 0.040 Uiso 1.00 1 c R
H(25) H 0.7500 0.4378 0.5900 0.040 Uiso 1.00 1 c R
H(26) H 0.7440 0.6400 0.4710 0.051 Uiso 1.00 1 c R
H(27) H 0.6694 0.5695 0.5256 0.051 Uiso 1.00 1 c R
H(28) H 0.5672 0.6109 0.3743 0.051 Uiso 1.00 1 c R
H(29) H 0.7875 0.6701 0.2155 0.046 Uiso 1.00 1 c R
H(30) H 0.6112 0.6405 0.1184 0.046 Uiso 1.00 1 c R
H(31) H 0.7491 0.6230 0.0696 0.046 Uiso 1.00 1 c R
H(32) H 1.0228 0.4689 0.1433 0.039 Uiso 1.00 1 c R
H(33) H 0.8743 0.5167 0.0297 0.039 Uiso 1.00 1 c R
H(34) H 0.8663 0.4225 0.0398 0.039 Uiso 1.00 1 c R

loop_
_atom_site_aniso_label
_atom_site_aniso_U_11
_atom_site_aniso_U_22
_atom_site_aniso_U_33
_atom_site_aniso_U_12
_atom_site_aniso_U_13
_atom_site_aniso_U_23
Mo(1) 0.01698(10) 0.01528(10) 0.01839(10) -0.00028(12) 0.00779(8) 0.00004(12)
Si(1) 0.0201(3) 0.0167(3) 0.0205(3) 0.0000(2) 0.0089(3) 0.0020(3)
O(1) 0.0414(15) 0.0474(16) 0.0463(16) 0.0268(12) 0.0134(12) 0.0119(13)
O(2) 0.0362(11) 0.0481(18) 0.0391(11) -0.0057(12) 0.0261(10) -0.0061(13)
C(1) 0.0206(14) 0.0227(14) 0.0208(14) -0.0007(11) 0.0093(12) -0.0050(11)
C(2) 0.0178(13) 0.0231(14) 0.0212(14) -0.0003(11) 0.0083(11) -0.0016(11)
C(3) 0.0265(16) 0.0286(15) 0.0179(14) -0.0010(13) 0.0076(13) 0.0016(12)
C(4) 0.037(2) 0.037(2) 0.0264(17) -0.0033(15) 0.0112(15) 0.0103(15)
C(5) 0.049(2) 0.039(2) 0.0244(17) 0.0064(16) 0.0177(16) 0.0009(15)
C(6) 0.0250(16) 0.049(2) 0.0257(16) -0.0015(14) 0.0046(13) 0.0043(15)
C(7) 0.0234(14) 0.0201(14) 0.0243(14) -0.0037(11) 0.0127(12) -0.0043(11)
C(8) 0.0254(15) 0.0250(16) 0.0336(17) 0.0010(13) 0.0119(14) 0.0010(13)
C(9) 0.0237(16) 0.0357(19) 0.0372(18) -0.0002(13) 0.0091(14) -0.0029(15)
C(10) 0.0261(17) 0.043(2) 0.040(2) -0.0121(14) 0.0164(15) -0.0122(16)
C(11) 0.0395(19) 0.0297(17) 0.0382(19) -0.0114(15) 0.0239(16) -0.0072(15)
C(12) 0.0319(16) 0.0255(16) 0.0279(16) -0.0031(13) 0.0155(14) -0.0010(13)
C(13) 0.0233(14) 0.0171(13) 0.0262(15) -0.0045(11) 0.0095(12) 0.0035(11)
C(14) 0.0277(16) 0.0233(16) 0.0427(19) -0.0007(12) 0.0161(14) 0.0019(14)
C(15) 0.0240(17) 0.0304(18) 0.068(2) 0.0052(14) 0.0121(17) 0.0090(19)
C(16) 0.0287(19) 0.041(2) 0.060(2) 0.0052(16) -0.0014(18) 0.025(2)
C(17) 0.045(2) 0.054(2) 0.0293(19) -0.0077(19) 0.0027(16) 0.0177(18)
C(18) 0.0330(18) 0.0350(19) 0.0302(18) 0.0007(14) 0.0106(15) 0.0032(15)
C(19) 0.0286(16) 0.0226(16) 0.0318(17) 0.0031(13) 0.0160(14) -0.0025(13)
C(20) 0.0225(12) 0.023(2) 0.0240(12) -0.0015(13) 0.0066(10) 0.0003(14)
C(21) 0.0158(12) 0.0227(19) 0.0249(13) -0.0045(10) 0.0061(10) -0.0051(11)
C(22) 0.0200(12) 0.022(2) 0.0223(13) -0.0055(10) 0.0068(10) -0.0028(11)
C(23) 0.0230(14) 0.0238(15) 0.0247(15) -0.0069(11) 0.0099(12) -0.0089(12)
C(24) 0.0241(15) 0.0202(15) 0.0286(16) -0.0066(11) 0.0110(13) -0.0042(12)
C(25) 0.0183(13) 0.0233(15) 0.0245(15) -0.0057(11) 0.0090(11) -0.0052(12)
C(26) 0.0221(15) 0.0294(18) 0.0391(19) 0.0008(13) 0.0090(14) -0.0025(14)
C(27) 0.0297(16) 0.047(2) 0.0233(14) -0.0059(13) 0.0093(12) 0.0016(13)
C(28) 0.048(2) 0.0327(18) 0.046(2) -0.0046(16) 0.0290(18) -0.0164(17)
C(29) 0.044(2) 0.0233(17) 0.048(2) -0.0045(15) 0.0222(18) 0.0043(16)
C(30) 0.0262(16) 0.0420(18) 0.0285(16) -0.0045(13) 0.0147(14) -0.0021(14)

loop_
_atom_type_symbol
_atom_type_description
_atom_type_scat_dispersion_real
_atom_type_scat_dispersion_imag
_atom_type_scat_source
C C 0.003 0.002
;
International Tables for Crystallography
(1992, Vol. C, Tables 4.2.6.8 and 6.1.1.4)
;
H H 0.000 0.000
;
International Tables for Crystallography
(1992, Vol. C, Table 6.1.1.4)
;
O O 0.011 0.006
;
International Tables for Crystallography
(1992, Vol. C, Tables 4.2.6.8 and 6.1.1.4)
;
Si Si 0.082 0.070
;
International Tables for Crystallography
(1992, Vol. C, Tables 4.2.6.8 and 6.1.1.4)
;
Mo Mo -1.683 0.686
;
International Tables for Crystallography
(1992, Vol. C, Tables 4.2.6.8 and 6.1.1.4)
;

loop_
_geom_angle_atom_site_label_1
_geom_angle_atom_site_label_2
_geom_angle_atom_site_label_3
_geom_angle
Si(1) Mo(1) C(1) 43.10(9)
Si(1) Mo(1) C(2) 71.68(8)
Si(1) Mo(1) C(19) 111.47(9)
Si(1) Mo(1) C(20) 69.29(13)
Si(1) Mo(1) C(21) 97.24(7)
Si(1) Mo(1) C(22) 102.54(7)
Si(1) Mo(1) C(23) 135.69(8)
Si(1) Mo(1) C(24) 155.49(7)
Si(1) Mo(1) C(25) 122.94(7)
C(1) Mo(1) C(2) 30.59(10)
C(1) Mo(1) C(19) 102.52(11)
C(1) Mo(1) C(20) 107.73(15)
C(1) Mo(1) C(21) 92.98(9)
C(1) Mo(1) C(22) 120.75(9)
C(1) Mo(1) C(23) 151.68(11)
C(1) Mo(1) C(24) 128.83(13)
C(1) Mo(1) C(25) 97.35(11)
C(2) Mo(1) C(19) 81.07(13)
C(2) Mo(1) C(20) 123.60(12)
C(2) Mo(1) C(21) 101.60(11)
C(2) Mo(1) C(22) 136.53(11)
C(2) Mo(1) C(23) 144.05(13)
C(2) Mo(1) C(24) 108.97(12)
C(2) Mo(1) C(25) 88.19(11)
C(19) Mo(1) C(20) 77.23(15)
C(19) Mo(1) C(21) 150.25(12)
C(19) Mo(1) C(22) 136.65(12)
C(19) Mo(1) C(23) 101.87(11)
C(19) Mo(1) C(24) 92.55(12)
C(19) Mo(1) C(25) 117.34(13)
C(20) Mo(1) C(21) 122.13(11)
C(20) Mo(1) C(22) 91.08(11)
C(20) Mo(1) C(23) 91.53(14)
C(20) Mo(1) C(24) 123.31(15)
C(20) Mo(1) C(25) 147.70(11)
C(21) Mo(1) C(22) 35.17(12)
C(21) Mo(1) C(23) 58.85(10)
C(21) Mo(1) C(24) 58.32(9)
C(21) Mo(1) C(25) 34.36(10)
C(22) Mo(1) C(23) 36.02(10)
C(22) Mo(1) C(24) 59.34(10)
C(22) Mo(1) C(25) 58.09(11)
C(23) Mo(1) C(24) 35.66(13)
C(23) Mo(1) C(25) 58.31(12)
C(24) Mo(1) C(25) 34.81(11)
Mo(1) Si(1) C(1) 64.16(10)
Mo(1) Si(1) C(7) 121.65(10)
Mo(1) Si(1) C(13) 122.62(9)
C(1) Si(1) C(7) 110.78(13)
C(1) Si(1) C(13) 117.42(16)
C(7) Si(1) C(13) 110.93(14)
Mo(1) C(1) Si(1) 72.75(12)
Mo(1) C(1) C(2) 74.0(2)
Si(1) C(1) C(2) 138.4(3)
Mo(1) C(2) C(1) 75.4(2)
Mo(1) C(2) C(3) 139.3(2)
C(1) C(2) C(3) 144.3(3)
C(2) C(3) C(4) 113.8(2)
C(2) C(3) C(5) 107.5(2)
C(2) C(3) C(6) 107.7(3)
C(4) C(3) C(5) 110.3(3)
C(4) C(3) C(6) 109.1(2)
C(5) C(3) C(6) 108.5(2)
Si(1) C(7) C(8) 119.7(2)
Si(1) C(7) C(12) 122.6(2)
C(8) C(7) C(12) 117.5(2)
C(7) C(8) C(9) 121.2(3)
C(8) C(9) C(10) 119.9(2)
C(9) C(10) C(11) 119.7(3)
C(10) C(11) C(12) 120.2(3)
C(7) C(12) C(11) 121.5(2)
Si(1) C(13) C(14) 121.2(2)
Si(1) C(13) C(18) 120.8(2)
C(14) C(13) C(18) 117.9(2)
C(13) C(14) C(15) 120.8(4)
C(14) C(15) C(16) 119.7(4)
C(15) C(16) C(17) 120.8(3)
C(16) C(17) C(18) 119.6(4)
C(13) C(18) C(17) 121.1(3)
Mo(1) C(19) O(1) 174.6(2)
Mo(1) C(20) O(2) 175.3(3)
Mo(1) C(21) C(22) 70.07(14)
Mo(1) C(21) C(25) 73.42(15)
Mo(1) C(21) C(26) 127.90(18)
C(22) C(21) C(25) 107.9(2)
C(22) C(21) C(26) 127.7(3)
C(25) C(21) C(26) 124.0(3)
Mo(1) C(22) C(21) 74.77(14)
Mo(1) C(22) C(23) 70.49(14)
Mo(1) C(22) C(27) 125.6(2)
C(21) C(22) C(23) 107.4(2)
C(21) C(22) C(27) 126.5(2)
C(23) C(22) C(27) 125.7(3)
Mo(1) C(23) C(22) 73.48(15)
Mo(1) C(23) C(24) 74.67(17)
Mo(1) C(23) C(28) 124.7(2)
C(22) C(23) C(24) 108.8(3)
C(22) C(23) C(28) 126.1(3)
C(24) C(23) C(28) 124.6(2)
Mo(1) C(24) C(23) 69.68(18)
Mo(1) C(24) C(25) 74.56(18)
Mo(1) C(24) C(29) 126.9(2)
C(23) C(24) C(25) 107.0(2)
C(23) C(24) C(29) 125.6(3)
C(25) C(24) C(29) 126.9(3)
Mo(1) C(25) C(21) 72.21(18)
Mo(1) C(25) C(24) 70.63(19)
Mo(1) C(25) C(30) 129.49(18)
C(21) C(25) C(24) 108.9(3)
C(21) C(25) C(30) 123.7(2)
C(24) C(25) C(30) 126.9(3)
C(3) C(4) H(1) 104.6
C(3) C(4) H(2) 108.9
C(3) C(4) H(3) 108.7
H(1) C(4) H(2) 112.4
H(1) C(4) H(3) 110.9
H(2) C(4) H(3) 111.1
C(3) C(5) H(4) 112.1
C(3) C(5) H(5) 111.6
C(3) C(5) H(6) 110.8
H(4) C(5) H(5) 109.2
H(4) C(5) H(6) 106.2
H(5) C(5) H(6) 106.6
C(3) C(6) H(7) 111.9
C(3) C(6) H(8) 109.8
C(3) C(6) H(9) 110.4
H(7) C(6) H(8) 110.7
H(7) C(6) H(9) 107.4
H(8) C(6) H(9) 106.5
C(7) C(8) H(10) 119.1
C(9) C(8) H(10) 119.7
C(8) C(9) H(11) 119.7
C(10) C(9) H(11) 120.5
C(9) C(10) H(12) 119.9
C(11) C(10) H(12) 120.3
C(10) C(11) H(13) 118.9
C(12) C(11) H(13) 120.9
C(7) C(12) H(14) 119.0
C(11) C(12) H(14) 119.5
C(13) C(14) H(15) 119.4
C(15) C(14) H(15) 119.8
C(14) C(15) H(16) 120.1
C(16) C(15) H(16) 120.2
C(15) C(16) H(17) 120.9
C(17) C(16) H(17) 118.3
C(16) C(17) H(18) 121.0
C(18) C(17) H(18) 119.4
C(13) C(18) H(19) 118.8
C(17) C(18) H(19) 120.1
C(21) C(26) H(20) 109.6
C(21) C(26) H(21) 109.4
C(21) C(26) H(22) 109.7
H(20) C(26) H(21) 109.5
H(20) C(26) H(22) 109.2
H(21) C(26) H(22) 109.5
C(22) C(27) H(23) 110.1
C(22) C(27) H(24) 110.4
C(22) C(27) H(25) 109.9
H(23) C(27) H(24) 109.6
H(23) C(27) H(25) 107.8
H(24) C(27) H(25) 109.0
C(23) C(28) H(26) 111.0
C(23) C(28) H(27) 110.7
C(23) C(28) H(28) 110.1
H(26) C(28) H(27) 108.6
H(26) C(28) H(28) 107.9
H(27) C(28) H(28) 108.5
C(24) C(29) H(29) 111.0
C(24) C(29) H(30) 110.0
C(24) C(29) H(31) 110.5
H(29) C(29) H(30) 108.0
H(29) C(29) H(31) 108.9
H(30) C(29) H(31) 108.5
C(25) C(30) H(32) 111.2
C(25) C(30) H(33) 110.6
C(25) C(30) H(34) 110.0
H(32) C(30) H(33) 108.4
H(32) C(30) H(34) 109.1
H(33) C(30) H(34) 107.5

loop_
_geom_bond_atom_site_label_1
_geom_bond_atom_site_label_2
_geom_bond_distance
Mo(1) Si(1) 2.5249(10)
Mo(1) C(1) 2.379(3)
Mo(1) C(2) 2.363(3)
Mo(1) C(19) 1.950(2)
Mo(1) C(20) 1.940(3)
Mo(1) C(21) 2.398(2)
Mo(1) C(22) 2.337(2)
Mo(1) C(23) 2.297(2)
Mo(1) C(24) 2.362(3)
Mo(1) C(25) 2.414(3)
Si(1) C(1) 1.806(3)
Si(1) C(7) 1.867(3)
Si(1) C(13) 1.855(2)
O(1) C(19) 1.157(3)
O(2) C(20) 1.163(4)
C(1) C(2) 1.251(4)
C(2) C(3) 1.504(4)
C(3) C(4) 1.519(5)
C(3) C(5) 1.531(5)
C(3) C(6) 1.542(4)
C(7) C(8) 1.393(3)
C(7) C(12) 1.395(5)
C(8) C(9) 1.394(4)
C(9) C(10) 1.389(5)
C(10) C(11) 1.373(4)
C(11) C(12) 1.387(4)
C(13) C(14) 1.398(5)
C(13) C(18) 1.391(5)
C(14) C(15) 1.392(4)
C(15) C(16) 1.367(7)
C(16) C(17) 1.375(7)
C(17) C(18) 1.388(5)
C(21) C(22) 1.432(5)
C(21) C(25) 1.422(4)
C(21) C(26) 1.491(4)
C(22) C(23) 1.433(4)
C(22) C(27) 1.498(4)
C(23) C(24) 1.428(5)
C(23) C(28) 1.500(5)
C(24) C(25) 1.429(4)
C(24) C(29) 1.483(4)
C(25) C(30) 1.499(5)
C(4) H(1) 0.986
C(4) H(2) 0.932
C(4) H(3) 0.949
C(5) H(4) 0.954
C(5) H(5) 0.949
C(5) H(6) 0.985
C(6) H(7) 0.937
C(6) H(8) 0.949
C(6) H(9) 0.987
C(8) H(10) 0.961
C(9) H(11) 0.975
C(10) H(12) 0.959
C(11) H(13) 0.953
C(12) H(14) 0.956
C(14) H(15) 0.964
C(15) H(16) 0.960
C(16) H(17) 0.958
C(17) H(18) 0.952
C(18) H(19) 0.961
C(26) H(20) 0.952
C(26) H(21) 0.948
C(26) H(22) 0.952
C(27) H(23) 0.956
C(27) H(24) 0.942
C(27) H(25) 0.858
C(28) H(26) 0.959
C(28) H(27) 0.952
C(28) H(28) 0.960
C(29) H(29) 0.957
C(29) H(30) 0.961
C(29) H(31) 0.950
C(30) H(32) 0.947
C(30) H(33) 0.966
C(30) H(34) 0.958
